data_7035706
loop_
_publ_author_name
'Cabrera, Alan R.'
'Rojas, Rene S.'
'Valderrama, Mauricio'
'Pl\"uss, Pascal'
'Berke, Heinz'
'Daniliuc, Constantin G.'
'Kehr, Gerald'
'Erker, Gerhard'

_publ_section_title
;
 Synthesis of new asymmetric substituted boron amidines - reactions with
 CO and transfer hydrogenations of phenylacetylene.
;
_journal_issue 45
_journal_name_full 'Dalton transactions (Cambridge, England : 2003)'
_journal_page_first 19606
_journal_page_last 19614
_journal_paper_doi 10.1039/c5dt01966d
_journal_volume 44
_journal_year 2015
_chemical_formula_sum 'C33 H26 B F10 N3'
_chemical_formula_weight 665.38
_chemical_name_systematic
; 
 ? 
;
_space_group_IT_number 14
_symmetry_cell_setting monoclinic
_symmetry_space_group_name_Hall '-P 2yn'
_symmetry_space_group_name_H-M 'P 1 21/n 1'
_atom_sites_solution_hydrogens 'at N and B from difmap, others geom'
_atom_sites_solution_primary direct
_atom_sites_solution_secondary difmap
_audit_block_doi 10.5517/cc148pgk
_audit_creation_method SHELXL-97
_audit_update_record
;
2015-02-24 deposited with the CCDC.
2015-07-08 downloaded from the CCDC.
;
_cell_angle_alpha 90.00
_cell_angle_beta 92.7900(10)
_cell_angle_gamma 90.00
_cell_formula_units_Z 4
_cell_length_a 12.4308(2)
_cell_length_b 18.9125(2)
_cell_length_c 15.1079(2)
_cell_measurement_reflns_used 5959
_cell_measurement_temperature 223(2)
_cell_measurement_theta_max 68.25
_cell_measurement_theta_min 0.88
_cell_volume 3547.62(8)
_computing_cell_refinement 'Collect (Nonius B.V., 1998)'
_computing_data_collection 'Collect (Nonius B.V., 1998)'
_computing_data_reduction 'Denzo-SMN (Otwinowski & Minor, 1997)'
_computing_molecular_graphics 'XP (BrukerAXS, 2000)'
_computing_publication_material 'SHELXL-97 (Sheldrick, 1997)'
_computing_structure_refinement 'SHELXL-97 (Sheldrick, 1997)'
_computing_structure_solution 'SHELXS-97 (Sheldrick, 1990)'
_diffrn_ambient_temperature 223(2)
_diffrn_measured_fraction_theta_full 0.966
_diffrn_measured_fraction_theta_max 0.966
_diffrn_measurement_device_type 'Nonius KappaCCD APEXII'
_diffrn_measurement_method '\w and \f scans'
_diffrn_radiation_monochromator graphite
_diffrn_radiation_source 'fine-focus sealed tube'
_diffrn_radiation_type CuK\a
_diffrn_radiation_wavelength 1.54178
_diffrn_reflns_av_R_equivalents 0.060
_diffrn_reflns_av_sigmaI/netI 0.0466
_diffrn_reflns_limit_h_max 14
_diffrn_reflns_limit_h_min -14
_diffrn_reflns_limit_k_max 22
_diffrn_reflns_limit_k_min -22
_diffrn_reflns_limit_l_max 17
_diffrn_reflns_limit_l_min -17
_diffrn_reflns_number 29690
_diffrn_reflns_theta_full 67.01
_diffrn_reflns_theta_max 67.01
_diffrn_reflns_theta_min 3.75
_exptl_absorpt_coefficient_mu 0.961
_exptl_absorpt_correction_T_max 0.9100
_exptl_absorpt_correction_T_min 0.8310
_exptl_absorpt_correction_type multi-scan
_exptl_absorpt_process_details 'Denzo (otwinowski, Borek, Majewski & Minor, 2003)'
_exptl_crystal_colour colourless
_exptl_crystal_density_diffrn 1.246
_exptl_crystal_density_method 'not measured'
_exptl_crystal_description plate
_exptl_crystal_F_000 1360
_exptl_crystal_size_max 0.20
_exptl_crystal_size_mid 0.20
_exptl_crystal_size_min 0.10
_platon_squeeze_details
;
 A badly disordered half hexane molecule was found in the 
 asymmetrical unit and could not be satisfactorily refined. The program 
 SQUEEZE (A. L. Spek J. Appl. Cryst., 2003, 36, 7-13) was therefore used
 to remove mathematically the effect of the solvent.
 The quoted formula and derived parameters are not included the squeezed
 solvent molecule. 
;
_refine_diff_density_max 0.297
_refine_diff_density_min -0.236
_refine_diff_density_rms 0.043
_refine_ls_extinction_method none
_refine_ls_goodness_of_fit_ref 1.050
_refine_ls_hydrogen_treatment mixed
_refine_ls_matrix_type full
_refine_ls_number_parameters 437
_refine_ls_number_reflns 6109
_refine_ls_number_restraints 0
_refine_ls_restrained_S_all 1.050
_refine_ls_R_factor_all 0.0760
_refine_ls_R_factor_gt 0.0525
_refine_ls_shift/su_max 0.001
_refine_ls_shift/su_mean 0.000
_refine_ls_structure_factor_coef Fsqd
_refine_ls_weighting_details 'calc w=1/[\s^2^(Fo^2^)+(0.0644P)^2^+1.1709P] where P=(Fo^2^+2Fc^2^)/3'
_refine_ls_weighting_scheme calc
_refine_ls_wR_factor_gt 0.1344
_refine_ls_wR_factor_ref 0.1486
_reflns_number_gt 4294
_reflns_number_total 6109
_reflns_threshold_expression >2sigma(I)
_cod_data_source_file c5dt01966d2.cif
_cod_data_source_block erk6293
_cod_depositor_comments 'Adding full bibliography for 7035706--7035708.cif.'
_cod_original_sg_symbol_H-M P21/n
_cod_database_code 7035706

loop_
_symmetry_equiv_pos_as_xyz
'x, y, z'
'-x+1/2, y+1/2, -z+1/2'
'-x, -y, -z'
'x-1/2, -y-1/2, z-1/2'

loop_
_atom_site_label
_atom_site_type_symbol
_atom_site_fract_x
_atom_site_fract_y
_atom_site_fract_z
_atom_site_U_iso_or_equiv
_atom_site_adp_type
_atom_site_occupancy
_atom_site_symmetry_multiplicity
_atom_site_calc_flag
_atom_site_refinement_flags
N37 N 0.2729(2) -0.21725(12) 0.94564(15) 0.0705(6) Uani 1 1 d .
C37 C 0.2657(2) -0.16930(13) 0.89923(16) 0.0555(6) Uani 1 1 d .
C34 C 0.25660(19) -0.10919(12) 0.84145(14) 0.0469(5) Uani 1 1 d .
C33 C 0.3340(2) -0.09588(13) 0.78092(15) 0.0556(6) Uani 1 1 d .
H33 H 0.3924 -0.1270 0.7763 0.067 Uiso 1 1 calc R
C32 C 0.32559(19) -0.03684(13) 0.72724(15) 0.0516(6) Uani 1 1 d .
H32 H 0.3782 -0.0279 0.6860 0.062 Uiso 1 1 calc R
C31 C 0.24042(17) 0.00895(11) 0.73394(13) 0.0399(5) Uani 1 1 d .
C36 C 0.1638(2) -0.00416(13) 0.79492(16) 0.0556(6) Uani 1 1 d .
H36 H 0.1062 0.0275 0.8004 0.067 Uiso 1 1 calc R
C35 C 0.1712(2) -0.06357(14) 0.84779(17) 0.0612(7) Uani 1 1 d .
H35 H 0.1178 -0.0729 0.8882 0.073 Uiso 1 1 calc R
N2 N 0.23317(13) 0.07222(9) 0.68143(10) 0.0395(4) Uani 1 1 d .
C1 C 0.15366(17) 0.07732(11) 0.62041(13) 0.0406(5) Uani 1 1 d .
C2 C 0.0836(2) 0.01618(13) 0.59635(17) 0.0589(7) Uani 1 1 d .
H2A H 0.1256 -0.0197 0.5678 0.088 Uiso 1 1 calc R
H2B H 0.0251 0.0316 0.5561 0.088 Uiso 1 1 calc R
H2C H 0.0544 -0.0033 0.6495 0.088 Uiso 1 1 calc R
N1 N 0.13973(15) 0.13704(10) 0.57501(11) 0.0435(4) Uani 1 1 d .
H1A H 0.181(2) 0.1732(15) 0.5847(16) 0.057(8) Uiso 1 1 d .
C11 C 0.05038(18) 0.15156(12) 0.51239(14) 0.0458(5) Uani 1 1 d .
C12 C 0.0701(2) 0.15386(13) 0.42248(15) 0.0536(6) Uani 1 1 d .
C13 C -0.0177(2) 0.16956(14) 0.36414(17) 0.0644(7) Uani 1 1 d .
H13 H -0.0075 0.1709 0.3029 0.077 Uiso 1 1 calc R
C14 C -0.1170(2) 0.18290(15) 0.39383(19) 0.0693(8) Uani 1 1 d .
H14 H -0.1743 0.1937 0.3531 0.083 Uiso 1 1 calc R
C15 C -0.1345(2) 0.18067(14) 0.48291(19) 0.0645(7) Uani 1 1 d .
H15 H -0.2040 0.1897 0.5022 0.077 Uiso 1 1 calc R
C16 C -0.05160(19) 0.16538(13) 0.54499(16) 0.0529(6) Uani 1 1 d .
C17 C 0.1799(2) 0.13994(17) 0.38718(17) 0.0699(8) Uani 1 1 d .
H17 H 0.2310 0.1345 0.4390 0.084 Uiso 1 1 calc R
C18 C 0.1827(3) 0.0728(2) 0.3355(3) 0.1167(14) Uani 1 1 d .
H18A H 0.1612 0.0337 0.3723 0.175 Uiso 1 1 calc R
H18B H 0.2552 0.0647 0.3167 0.175 Uiso 1 1 calc R
H18C H 0.1336 0.0763 0.2838 0.175 Uiso 1 1 calc R
C19 C 0.2186(4) 0.2027(2) 0.3334(3) 0.1154(14) Uani 1 1 d .
H19A H 0.2943 0.1968 0.3225 0.173 Uiso 1 1 calc R
H19B H 0.2086 0.2461 0.3662 0.173 Uiso 1 1 calc R
H19C H 0.1774 0.2050 0.2772 0.173 Uiso 1 1 calc R
C20 C -0.0695(2) 0.16738(15) 0.64341(17) 0.0621(7) Uani 1 1 d .
H20 H -0.0243 0.1297 0.6716 0.075 Uiso 1 1 calc R
C21 C -0.1865(3) 0.1527(2) 0.6663(2) 0.0956(11) Uani 1 1 d .
H21A H -0.2320 0.1914 0.6451 0.143 Uiso 1 1 calc R
H21B H -0.1904 0.1484 0.7301 0.143 Uiso 1 1 calc R
H21C H -0.2108 0.1091 0.6382 0.143 Uiso 1 1 calc R
C22 C -0.0319(3) 0.23717(19) 0.6837(2) 0.0890(10) Uani 1 1 d .
H22A H 0.0431 0.2448 0.6715 0.134 Uiso 1 1 calc R
H22B H -0.0396 0.2360 0.7473 0.134 Uiso 1 1 calc R
H22C H -0.0753 0.2753 0.6581 0.134 Uiso 1 1 calc R
B1 B 0.3200(2) 0.13317(14) 0.69764(16) 0.0429(6) Uani 1 1 d .
H1B H 0.2762(17) 0.1849(12) 0.6995(13) 0.042(5) Uiso 1 1 d .
C51 C 0.38056(18) 0.12130(12) 0.79432(14) 0.0478(6) Uani 1 1 d .
C52 C 0.3260(2) 0.13715(13) 0.86976(15) 0.0535(6) Uani 1 1 d .
F52 F 0.22434(12) 0.16155(9) 0.86175(9) 0.0684(4) Uani 1 1 d .
C53 C 0.3684(2) 0.12767(16) 0.95475(16) 0.0673(8) Uani 1 1 d .
F53 F 0.31026(17) 0.14329(11) 1.02532(10) 0.0969(6) Uani 1 1 d .
C54 C 0.4696(3) 0.10266(19) 0.96748(19) 0.0803(9) Uani 1 1 d .
F54 F 0.51262(18) 0.09194(14) 1.05007(12) 0.1213(8) Uani 1 1 d .
C55 C 0.5285(2) 0.0869(2) 0.8967(2) 0.0859(10) Uani 1 1 d .
F55 F 0.62866(16) 0.06129(16) 0.90812(15) 0.1358(9) Uani 1 1 d .
C56 C 0.4830(2) 0.09609(17) 0.81127(18) 0.0682(7) Uani 1 1 d .
F56 F 0.54417(13) 0.07731(12) 0.74393(12) 0.0988(6) Uani 1 1 d .
C41 C 0.39902(17) 0.13903(12) 0.61470(14) 0.0468(5) Uani 1 1 d .
C42 C 0.4653(2) 0.19789(14) 0.60989(16) 0.0576(6) Uani 1 1 d .
F42 F 0.46602(14) 0.24552(9) 0.67650(11) 0.0790(5) Uani 1 1 d .
C43 C 0.5312(2) 0.21170(16) 0.54128(19) 0.0677(7) Uani 1 1 d .
F43 F 0.59487(15) 0.26926(11) 0.54296(14) 0.1023(6) Uani 1 1 d .
C44 C 0.5317(2) 0.16608(18) 0.47145(18) 0.0684(8) Uani 1 1 d .
F44 F 0.59388(14) 0.17945(12) 0.40255(12) 0.1012(6) Uani 1 1 d .
C45 C 0.4686(2) 0.10732(16) 0.47164(16) 0.0607(7) Uani 1 1 d .
F45 F 0.46711(13) 0.06195(10) 0.40260(10) 0.0822(5) Uani 1 1 d .
C46 C 0.40553(18) 0.09448(13) 0.54251(15) 0.0489(6) Uani 1 1 d .
F46 F 0.34644(11) 0.03438(7) 0.53658(8) 0.0595(4) Uani 1 1 d .

loop_
_atom_site_aniso_label
_atom_site_aniso_U_11
_atom_site_aniso_U_22
_atom_site_aniso_U_33
_atom_site_aniso_U_23
_atom_site_aniso_U_13
_atom_site_aniso_U_12
N37 0.0920(18) 0.0518(13) 0.0674(14) 0.0076(12) -0.0007(12) 0.0063(12)
C37 0.0695(16) 0.0460(14) 0.0504(13) 0.0014(12) -0.0033(12) 0.0036(12)
C34 0.0555(14) 0.0419(13) 0.0429(12) 0.0017(10) -0.0024(10) 0.0018(11)
C33 0.0582(15) 0.0561(15) 0.0524(13) 0.0049(12) 0.0032(11) 0.0180(12)
C32 0.0488(13) 0.0584(15) 0.0480(12) 0.0056(11) 0.0079(10) 0.0142(12)
C31 0.0415(11) 0.0422(12) 0.0355(10) -0.0003(9) -0.0051(9) 0.0015(10)
C36 0.0534(14) 0.0530(14) 0.0619(14) 0.0115(12) 0.0166(12) 0.0141(12)
C35 0.0655(16) 0.0578(16) 0.0619(15) 0.0124(12) 0.0213(13) 0.0088(13)
N2 0.0387(9) 0.0422(10) 0.0370(9) -0.0009(7) -0.0024(7) 0.0016(8)
C1 0.0407(12) 0.0424(12) 0.0384(11) -0.0004(9) -0.0022(9) 0.0000(9)
C2 0.0628(16) 0.0485(14) 0.0632(15) 0.0029(12) -0.0206(12) -0.0079(12)
N1 0.0433(10) 0.0408(11) 0.0451(10) 0.0026(8) -0.0091(8) -0.0035(9)
C11 0.0488(13) 0.0394(12) 0.0478(12) 0.0037(9) -0.0119(10) -0.0045(10)
C12 0.0571(14) 0.0526(14) 0.0498(13) 0.0112(11) -0.0106(11) -0.0087(12)
C13 0.0794(19) 0.0591(16) 0.0524(14) 0.0134(12) -0.0190(13) -0.0085(14)
C14 0.0715(19) 0.0598(17) 0.0731(18) 0.0060(14) -0.0313(15) 0.0060(14)
C15 0.0526(15) 0.0569(16) 0.0821(19) -0.0008(14) -0.0160(13) 0.0085(12)
C16 0.0518(14) 0.0468(14) 0.0590(14) 0.0006(11) -0.0089(11) 0.0050(11)
C17 0.0637(17) 0.095(2) 0.0509(14) 0.0126(14) -0.0007(12) -0.0137(16)
C18 0.086(2) 0.109(3) 0.158(4) -0.035(3) 0.035(2) -0.008(2)
C19 0.122(3) 0.126(3) 0.100(3) 0.019(2) 0.029(2) -0.046(3)
C20 0.0548(15) 0.0657(17) 0.0655(16) -0.0010(13) -0.0003(12) 0.0094(13)
C21 0.069(2) 0.117(3) 0.102(2) -0.002(2) 0.0166(18) -0.007(2)
C22 0.099(2) 0.093(2) 0.0756(19) -0.0199(17) 0.0118(18) -0.006(2)
B1 0.0417(13) 0.0431(14) 0.0433(13) -0.0015(11) -0.0042(10) -0.0032(11)
C51 0.0434(12) 0.0510(14) 0.0480(13) -0.0044(10) -0.0075(10) -0.0042(10)
C52 0.0572(15) 0.0592(15) 0.0431(12) -0.0023(11) -0.0075(11) -0.0109(12)
F52 0.0613(9) 0.0901(11) 0.0543(8) -0.0051(7) 0.0074(7) 0.0070(8)
C53 0.0767(19) 0.0779(19) 0.0462(14) -0.0034(13) -0.0064(13) -0.0193(16)
F53 0.1187(15) 0.1285(16) 0.0435(8) -0.0069(9) 0.0045(9) -0.0209(12)
C54 0.086(2) 0.099(2) 0.0537(16) 0.0089(16) -0.0259(16) -0.0180(19)
F54 0.1241(17) 0.167(2) 0.0675(11) 0.0253(12) -0.0530(11) -0.0286(15)
C55 0.0541(17) 0.113(3) 0.087(2) 0.0141(19) -0.0336(17) 0.0046(17)
F55 0.0732(13) 0.211(3) 0.1193(16) 0.0211(17) -0.0392(12) 0.0343(15)
C56 0.0529(15) 0.090(2) 0.0611(16) -0.0011(14) -0.0064(13) 0.0081(15)
F56 0.0585(10) 0.1502(18) 0.0868(12) -0.0002(12) -0.0042(9) 0.0382(11)
C41 0.0399(12) 0.0525(14) 0.0473(12) -0.0008(10) -0.0039(9) -0.0017(10)
C42 0.0512(14) 0.0639(16) 0.0575(14) -0.0045(12) -0.0003(11) -0.0093(12)
F42 0.0862(11) 0.0755(10) 0.0752(10) -0.0186(8) 0.0042(8) -0.0299(9)
C43 0.0492(15) 0.0754(19) 0.0786(18) 0.0127(15) 0.0064(13) -0.0183(14)
F43 0.0868(13) 0.1036(14) 0.1177(14) 0.0141(12) 0.0164(11) -0.0425(11)
C44 0.0481(15) 0.099(2) 0.0598(16) 0.0128(16) 0.0165(12) 0.0008(15)
F44 0.0734(11) 0.1496(18) 0.0837(11) 0.0164(12) 0.0349(9) -0.0095(11)
C45 0.0501(14) 0.0825(19) 0.0502(14) -0.0049(13) 0.0081(11) 0.0106(14)
F45 0.0740(10) 0.1124(14) 0.0618(9) -0.0201(9) 0.0207(8) 0.0126(10)
C46 0.0397(12) 0.0565(15) 0.0505(13) -0.0013(11) 0.0018(10) 0.0038(11)
F46 0.0664(9) 0.0570(9) 0.0559(8) -0.0141(6) 0.0101(6) -0.0020(7)

loop_
_atom_type_symbol
_atom_type_description
_atom_type_scat_dispersion_real
_atom_type_scat_dispersion_imag
_atom_type_scat_source
C C 0.0181 0.0091 'International Tables Vol C Tables 4.2.6.8 and 6.1.1.4'
H H 0.0000 0.0000 'International Tables Vol C Tables 4.2.6.8 and 6.1.1.4'
B B 0.0090 0.0039 'International Tables Vol C Tables 4.2.6.8 and 6.1.1.4'
N N 0.0311 0.0180 'International Tables Vol C Tables 4.2.6.8 and 6.1.1.4'
F F 0.0727 0.0534 'International Tables Vol C Tables 4.2.6.8 and 6.1.1.4'

loop_
_citation_id
_citation_doi
_citation_year
1 10.1039/C5CP00306G 2015

loop_
_geom_angle_atom_site_label_1
_geom_angle_atom_site_label_2
_geom_angle_atom_site_label_3
_geom_angle
N37 C37 C34 179.8(3)
C35 C34 C33 119.8(2)
C35 C34 C37 119.6(2)
C33 C34 C37 120.7(2)
C32 C33 C34 120.0(2)
C32 C33 H33 120.0
C34 C33 H33 120.0
C31 C32 C33 120.2(2)
C31 C32 H32 119.9
C33 C32 H32 119.9
C32 C31 C36 119.7(2)
C32 C31 N2 120.79(19)
C36 C31 N2 119.46(19)
C35 C36 C31 120.3(2)
C35 C36 H36 119.9
C31 C36 H36 119.9
C34 C35 C36 120.1(2)
C34 C35 H35 120.0
C36 C35 H35 120.0
C1 N2 C31 118.08(17)
C1 N2 B1 122.24(18)
C31 N2 B1 119.68(16)
N2 C1 N1 119.77(19)
N2 C1 C2 121.63(19)
N1 C1 C2 118.45(18)
C1 C2 H2A 109.5
C1 C2 H2B 109.5
H2A C2 H2B 109.5
C1 C2 H2C 109.5
H2A C2 H2C 109.5
H2B C2 H2C 109.5
C1 N1 C11 125.07(19)
C1 N1 H1A 121.7(17)
C11 N1 H1A 113.0(17)
C12 C11 C16 122.7(2)
C12 C11 N1 118.5(2)
C16 C11 N1 118.8(2)
C11 C12 C13 116.9(2)
C11 C12 C17 122.9(2)
C13 C12 C17 120.2(2)
C14 C13 C12 121.6(3)
C14 C13 H13 119.2
C12 C13 H13 119.2
C13 C14 C15 120.5(2)
C13 C14 H14 119.7
C15 C14 H14 119.7
C14 C15 C16 121.3(3)
C14 C15 H15 119.4
C16 C15 H15 119.4
C15 C16 C11 117.0(2)
C15 C16 C20 121.2(2)
C11 C16 C20 121.7(2)
C18 C17 C12 112.2(3)
C18 C17 C19 111.5(3)
C12 C17 C19 111.4(3)
C18 C17 H17 107.2
C12 C17 H17 107.2
C19 C17 H17 107.2
C17 C18 H18A 109.5
C17 C18 H18B 109.5
H18A C18 H18B 109.5
C17 C18 H18C 109.5
H18A C18 H18C 109.5
H18B C18 H18C 109.5
C17 C19 H19A 109.5
C17 C19 H19B 109.5
H19A C19 H19B 109.5
C17 C19 H19C 109.5
H19A C19 H19C 109.5
H19B C19 H19C 109.5
C16 C20 C22 111.0(2)
C16 C20 C21 113.7(2)
C22 C20 C21 110.0(3)
C16 C20 H20 107.3
C22 C20 H20 107.3
C21 C20 H20 107.3
C20 C21 H21A 109.5
C20 C21 H21B 109.5
H21A C21 H21B 109.5
C20 C21 H21C 109.5
H21A C21 H21C 109.5
H21B C21 H21C 109.5
C20 C22 H22A 109.5
C20 C22 H22B 109.5
H22A C22 H22B 109.5
C20 C22 H22C 109.5
H22A C22 H22C 109.5
H22B C22 H22C 109.5
N2 B1 C51 108.64(18)
N2 B1 C41 111.11(17)
C51 B1 C41 115.40(19)
N2 B1 H1B 108.0(11)
C51 B1 H1B 107.6(10)
C41 B1 H1B 105.7(11)
C56 C51 C52 114.1(2)
C56 C51 B1 126.9(2)
C52 C51 B1 119.0(2)
F52 C52 C53 116.4(2)
F52 C52 C51 119.67(19)
C53 C52 C51 123.9(3)
C54 C53 F53 119.7(2)
C54 C53 C52 119.4(3)
F53 C53 C52 120.8(3)
C53 C54 F54 120.6(3)
C53 C54 C55 120.0(2)
F54 C54 C55 119.4(3)
F55 C55 C54 120.8(3)
F55 C55 C56 119.7(3)
C54 C55 C56 119.4(3)
F56 C56 C51 120.2(2)
F56 C56 C55 116.6(3)
C51 C56 C55 123.1(3)
C46 C41 C42 112.9(2)
C46 C41 B1 128.6(2)
C42 C41 B1 118.4(2)
F42 C42 C43 116.9(2)
F42 C42 C41 118.6(2)
C43 C42 C41 124.6(2)
F43 C43 C44 120.1(3)
F43 C43 C42 120.7(3)
C44 C43 C42 119.2(3)
F44 C44 C45 120.4(3)
F44 C44 C43 120.2(3)
C45 C44 C43 119.4(2)
F45 C45 C44 120.3(2)
F45 C45 C46 120.1(3)
C44 C45 C46 119.7(2)
F46 C46 C45 115.1(2)
F46 C46 C41 120.7(2)
C45 C46 C41 124.2(2)

loop_
_geom_bond_atom_site_label_1
_geom_bond_atom_site_label_2
_geom_bond_distance
N37 C37 1.147(3)
C37 C34 1.434(3)
C34 C35 1.375(3)
C34 C33 1.382(3)
C33 C32 1.381(3)
C33 H33 0.9400
C32 C31 1.375(3)
C32 H32 0.9400
C31 C36 1.380(3)
C31 N2 1.436(3)
C36 C35 1.379(3)
C36 H36 0.9400
C35 H35 0.9400
N2 C1 1.322(3)
N2 B1 1.590(3)
C1 N1 1.328(3)
C1 C2 1.482(3)
C2 H2A 0.9700
C2 H2B 0.9700
C2 H2C 0.9700
N1 C11 1.450(3)
N1 H1A 0.86(3)
C11 C12 1.393(3)
C11 C16 1.407(3)
C12 C13 1.400(3)
C12 C17 1.513(4)
C13 C14 1.358(4)
C13 H13 0.9400
C14 C15 1.374(4)
C14 H14 0.9400
C15 C16 1.390(3)
C15 H15 0.9400
C16 C20 1.515(4)
C17 C18 1.493(5)
C17 C19 1.530(4)
C17 H17 0.9900
C18 H18A 0.9700
C18 H18B 0.9700
C18 H18C 0.9700
C19 H19A 0.9700
C19 H19B 0.9700
C19 H19C 0.9700
C20 C22 1.518(4)
C20 C21 1.536(4)
C20 H20 0.9900
C21 H21A 0.9700
C21 H21B 0.9700
C21 H21C 0.9700
C22 H22A 0.9700
C22 H22B 0.9700
C22 H22C 0.9700
B1 C51 1.626(3)
B1 C41 1.633(3)
B1 H1B 1.12(2)
C51 C56 1.372(3)
C51 C52 1.387(3)
C52 F52 1.345(3)
C52 C53 1.376(3)
C53 C54 1.349(4)
C53 F53 1.350(3)
C54 F54 1.349(3)
C54 C55 1.357(5)
C55 F55 1.340(4)
C55 C56 1.395(4)
C56 F56 1.347(3)
C41 C46 1.384(3)
C41 C42 1.389(3)
C42 F42 1.350(3)
C42 C43 1.377(4)
C43 F43 1.345(3)
C43 C44 1.363(4)
C44 F44 1.350(3)
C44 C45 1.360(4)
C45 F45 1.350(3)
C45 C46 1.379(3)
C46 F46 1.354(3)

loop_
_geom_torsion_atom_site_label_1
_geom_torsion_atom_site_label_2
_geom_torsion_atom_site_label_3
_geom_torsion_atom_site_label_4
_geom_torsion
N37 C37 C34 C35 -50(100)
N37 C37 C34 C33 129(100)
C35 C34 C33 C32 0.2(4)
C37 C34 C33 C32 -178.4(2)
C34 C33 C32 C31 0.1(4)
C33 C32 C31 C36 0.4(3)
C33 C32 C31 N2 177.2(2)
C32 C31 C36 C35 -1.2(4)
N2 C31 C36 C35 -178.1(2)
C33 C34 C35 C36 -1.0(4)
C37 C34 C35 C36 177.5(2)
C31 C36 C35 C34 1.6(4)
C32 C31 N2 C1 113.8(2)
C36 C31 N2 C1 -69.4(3)
C32 C31 N2 B1 -65.9(3)
C36 C31 N2 B1 110.9(2)
C31 N2 C1 N1 175.13(19)
B1 N2 C1 N1 -5.2(3)
C31 N2 C1 C2 -9.3(3)
B1 N2 C1 C2 170.3(2)
N2 C1 N1 C11 -174.1(2)
C2 C1 N1 C11 10.2(3)
C1 N1 C11 C12 -108.8(3)
C1 N1 C11 C16 73.6(3)
C16 C11 C12 C13 -1.1(4)
N1 C11 C12 C13 -178.6(2)
C16 C11 C12 C17 179.2(2)
N1 C11 C12 C17 1.7(3)
C11 C12 C13 C14 0.9(4)
C17 C12 C13 C14 -179.4(3)
C12 C13 C14 C15 -0.6(4)
C13 C14 C15 C16 0.5(4)
C14 C15 C16 C11 -0.7(4)
C14 C15 C16 C20 176.2(3)
C12 C11 C16 C15 1.0(4)
N1 C11 C16 C15 178.5(2)
C12 C11 C16 C20 -175.8(2)
N1 C11 C16 C20 1.7(3)
C11 C12 C17 C18 111.8(3)
C13 C12 C17 C18 -67.9(4)
C11 C12 C17 C19 -122.4(3)
C13 C12 C17 C19 57.9(4)
C15 C16 C20 C22 -97.7(3)
C11 C16 C20 C22 79.0(3)
C15 C16 C20 C21 27.0(4)
C11 C16 C20 C21 -156.3(3)
C1 N2 B1 C51 162.40(19)
C31 N2 B1 C51 -17.9(3)
C1 N2 B1 C41 -69.6(3)
C31 N2 B1 C41 110.1(2)
N2 B1 C51 C56 105.4(3)
C41 B1 C51 C56 -20.1(4)
N2 B1 C51 C52 -74.1(3)
C41 B1 C51 C52 160.4(2)
C56 C51 C52 F52 -179.2(2)
B1 C51 C52 F52 0.3(3)
C56 C51 C52 C53 -1.1(4)
B1 C51 C52 C53 178.5(2)
F52 C52 C53 C54 179.3(3)
C51 C52 C53 C54 1.1(4)
F52 C52 C53 F53 -0.9(4)
C51 C52 C53 F53 -179.1(2)
F53 C53 C54 F54 1.1(5)
C52 C53 C54 F54 -179.1(3)
F53 C53 C54 C55 -179.9(3)
C52 C53 C54 C55 -0.1(5)
C53 C54 C55 F55 -179.2(3)
F54 C54 C55 F55 -0.3(5)
C53 C54 C55 C56 -0.8(5)
F54 C54 C55 C56 178.2(3)
C52 C51 C56 F56 178.7(3)
B1 C51 C56 F56 -0.9(4)
C52 C51 C56 C55 0.2(4)
B1 C51 C56 C55 -179.4(3)
F55 C55 C56 F56 0.7(5)
C54 C55 C56 F56 -177.8(3)
F55 C55 C56 C51 179.3(3)
C54 C55 C56 C51 0.8(5)
N2 B1 C41 C46 -7.8(3)
C51 B1 C41 C46 116.4(3)
N2 B1 C41 C42 167.65(19)
C51 B1 C41 C42 -68.1(3)
C46 C41 C42 F42 179.9(2)
B1 C41 C42 F42 3.8(3)
C46 C41 C42 C43 0.0(4)
B1 C41 C42 C43 -176.1(2)
F42 C42 C43 F43 1.7(4)
C41 C42 C43 F43 -178.4(2)
F42 C42 C43 C44 -178.5(2)
C41 C42 C43 C44 1.3(4)
F43 C43 C44 F44 -1.8(4)
C42 C43 C44 F44 178.5(2)
F43 C43 C44 C45 178.6(2)
C42 C43 C44 C45 -1.1(4)
F44 C44 C45 F45 -0.4(4)
C43 C44 C45 F45 179.3(2)
F44 C44 C45 C46 -180.0(2)
C43 C44 C45 C46 -0.3(4)
F45 C45 C46 F46 0.9(3)
C44 C45 C46 F46 -179.5(2)
F45 C45 C46 C41 -177.8(2)
C44 C45 C46 C41 1.8(4)
C42 C41 C46 F46 179.8(2)
B1 C41 C46 F46 -4.5(4)
C42 C41 C46 C45 -1.6(3)
B1 C41 C46 C45 174.0(2)

loop_
_platon_squeeze_void_nr
_platon_squeeze_void_average_x
_platon_squeeze_void_average_y
_platon_squeeze_void_average_z
_platon_squeeze_void_volume
_platon_squeeze_void_count_electrons
_platon_squeeze_void_content
1 0.000 0.000 0.000 220 48 ' '
2 0.101 0.582 0.294 17 0 ' '
3 0.502 0.500 0.501 219 48 ' '
4 0.407 0.084 0.210 16 0 ' '
5 0.593 0.916 0.790 15 0 ' '
6 0.907 0.416 0.710 16 0 ' '
